data_2234182
loop_
_publ_author_name
'Yang, Jian-Xin'
'Liu, Hong-Yan'
'Wang, Xiang-Hui'

_publ_section_title
;
 4-Methyl-2-oxo-2<i>H</i>-chromen-7-yl 4-methylbenzenesulfonate
;
_journal_coeditor_code FY2046
_journal_issue 4
_journal_name_full 'Acta Crystallographica Section E'
_journal_page_first o1191
_journal_paper_doi 10.1107/S1600536812012238
_journal_volume 68
_journal_year 2012
_chemical_formula_iupac 'C17 H14 O5 S'
_chemical_formula_moiety 'C17 H14 O5 S'
_chemical_formula_sum 'C17 H14 O5 S'
_chemical_formula_weight 330.34
_chemical_name_systematic
;
4-Methyl-2-oxo-2<i>H</i>-chromen-7-yl 4-methylbenzenesulfonate
;
_space_group_IT_number 2
_symmetry_cell_setting triclinic
_symmetry_space_group_name_Hall '-P 1'
_symmetry_space_group_name_H-M 'P -1'
_atom_sites_solution_hydrogens geom
_atom_sites_solution_primary direct
_atom_sites_solution_secondary difmap
_audit_creation_method SHELXL-97
_cell_angle_alpha 88.648(8)
_cell_angle_beta 87.420(7)
_cell_angle_gamma 74.341(4)
_cell_formula_units_Z 2
_cell_length_a 7.5582(19)
_cell_length_b 8.024(2)
_cell_length_c 13.336(4)
_cell_measurement_reflns_used 2667
_cell_measurement_temperature 153(2)
_cell_measurement_theta_max 30.017
_cell_measurement_theta_min 2.637
_cell_volume 777.9(4)
_computing_cell_refinement 'CrystalClear (Rigaku, 2008)'
_computing_data_collection 'CrystalClear (Rigaku, 2008)'
_computing_data_reduction 'CrystalClear (Rigaku, 2008)'
_computing_molecular_graphics 'SHELXTL (Sheldrick, 2008) and DIAMOND (Brandenburg, 1999)'
_computing_publication_material 'SHELXTL (Sheldrick, 2008) and publCIF (Westrip, 2010)'
_computing_structure_refinement 'SHELXL97 (Sheldrick, 2008)'
_computing_structure_solution 'SHELXS97 (Sheldrick, 2008)'
_diffrn_ambient_temperature 153(2)
_diffrn_detector_area_resol_mean 28.5714
_diffrn_measured_fraction_theta_full 0.980
_diffrn_measured_fraction_theta_max 0.980
_diffrn_measurement_device_type 'Rigaku AFC10/Saturn724+'
_diffrn_measurement_method '\f and \w scans'
_diffrn_radiation_monochromator graphite
_diffrn_radiation_source 'Rotating Anode'
_diffrn_radiation_type MoK\a
_diffrn_radiation_wavelength 0.71073
_diffrn_reflns_av_R_equivalents 0.0366
_diffrn_reflns_av_sigmaI/netI 0.0583
_diffrn_reflns_limit_h_max 10
_diffrn_reflns_limit_h_min -10
_diffrn_reflns_limit_k_max 10
_diffrn_reflns_limit_k_min -11
_diffrn_reflns_limit_l_max 17
_diffrn_reflns_limit_l_min -18
_diffrn_reflns_number 8968
_diffrn_reflns_theta_full 30.02
_diffrn_reflns_theta_max 30.02
_diffrn_reflns_theta_min 2.80
_diffrn_standards_decay_% 0
_diffrn_standards_interval_count 0
_diffrn_standards_interval_time 0
_diffrn_standards_number 0
_exptl_absorpt_coefficient_mu 0.231
_exptl_absorpt_correction_T_max 0.9132
_exptl_absorpt_correction_T_min 0.8854
_exptl_absorpt_correction_type multi-scan
_exptl_absorpt_process_details '(ABSCOR; Higashi, 1995)'
_exptl_crystal_colour Colorless
_exptl_crystal_density_diffrn 1.410
_exptl_crystal_density_method 'not measured'
_exptl_crystal_description Chip
_exptl_crystal_F_000 344
_exptl_crystal_size_max 0.54
_exptl_crystal_size_mid 0.41
_exptl_crystal_size_min 0.40
_refine_diff_density_max 0.300
_refine_diff_density_min -0.474
_refine_ls_extinction_coef 0.0116(17)
_refine_ls_extinction_expression Fc^*^=kFc[1+0.001xFc^2^\l^3^/sin(2\q)]^-1/4^
_refine_ls_extinction_method 'SHELXL97 (Sheldrick, 2008)'
_refine_ls_goodness_of_fit_ref 1.002
_refine_ls_hydrogen_treatment constr
_refine_ls_matrix_type full
_refine_ls_number_parameters 211
_refine_ls_number_reflns 4451
_refine_ls_number_restraints 0
_refine_ls_restrained_S_all 1.002
_refine_ls_R_factor_all 0.0582
_refine_ls_R_factor_gt 0.0419
_refine_ls_shift/su_max 0.000
_refine_ls_shift/su_mean 0.000
_refine_ls_structure_factor_coef Fsqd
_refine_ls_weighting_details 'calc w=1/[\s^2^(Fo^2^)+(0.0315P)^2^+0.1190P] where P=(Fo^2^+2Fc^2^)/3'
_refine_ls_weighting_scheme calc
_refine_ls_wR_factor_gt 0.0927
_refine_ls_wR_factor_ref 0.0992
_reflns_number_gt 3289
_reflns_number_total 4451
_reflns_threshold_expression I>2sigma(I)
_cod_data_source_file fy2046.cif
_cod_data_source_block I
_cod_original_cell_volume 777.9(3)
_cod_database_code 2234182
_cod_database_fobs_code 2234182

loop_
_symmetry_equiv_pos_as_xyz
'x, y, z'
'-x, -y, -z'

loop_
_atom_site_type_symbol
_atom_site_label
_atom_site_fract_x
_atom_site_fract_y
_atom_site_fract_z
_atom_site_U_iso_or_equiv
_atom_site_adp_type
_atom_site_calc_flag
_atom_site_refinement_flags
_atom_site_occupancy
_atom_site_symmetry_multiplicity
S S1 -0.05701(5) 0.90186(5) 0.20148(3) 0.02605(11) Uani d . 1 1
O O1 0.63814(14) 0.58774(12) 0.35269(7) 0.0263(2) Uani d . 1 1
O O2 0.11089(15) 0.98205(12) 0.22320(7) 0.0270(2) Uani d . 1 1
O O3 0.88672(15) 0.39807(14) 0.40502(9) 0.0362(3) Uani d . 1 1
O O4 -0.14270(15) 0.87024(14) 0.29442(7) 0.0324(3) Uani d . 1 1
O O5 -0.15830(17) 1.02006(14) 0.13018(8) 0.0384(3) Uani d . 1 1
C C1 0.7537(2) 0.51511(19) 0.42877(12) 0.0276(3) Uani d . 1 1
C C2 0.7040(2) 0.58301(19) 0.52862(12) 0.0276(3) Uani d . 1 1
H H2 0.7814 0.5339 0.5819 0.033 Uiso calc R 1 1
C C3 0.5524(2) 0.71307(18) 0.54922(11) 0.0240(3) Uani d . 1 1
C C4 0.43676(19) 0.79009(17) 0.46707(10) 0.0211(3) Uani d . 1 1
C C5 0.2782(2) 0.92868(17) 0.47851(11) 0.0227(3) Uani d . 1 1
H H5 0.2448 0.9795 0.5426 0.027 Uiso calc R 1 1
C C6 0.1701(2) 0.99233(17) 0.39833(10) 0.0237(3) Uani d . 1 1
H H6 0.0638 1.0872 0.4064 0.028 Uiso calc R 1 1
C C7 0.2198(2) 0.91503(17) 0.30561(10) 0.0222(3) Uani d . 1 1
C C8 0.3765(2) 0.78118(18) 0.28978(10) 0.0242(3) Uani d . 1 1
H H8 0.4094 0.7319 0.2253 0.029 Uiso calc R 1 1
C C9 0.48388(19) 0.72125(17) 0.37112(11) 0.0218(3) Uani d . 1 1
C C10 0.0542(2) 0.70422(18) 0.14554(10) 0.0237(3) Uani d . 1 1
C C11 0.0484(2) 0.55129(19) 0.19411(12) 0.0301(3) Uani d . 1 1
H H11 -0.0192 0.5528 0.2560 0.036 Uiso calc R 1 1
C C12 0.1434(2) 0.3959(2) 0.15060(13) 0.0363(4) Uani d . 1 1
H H12 0.1384 0.2902 0.1828 0.044 Uiso calc R 1 1
C C13 0.2454(2) 0.3912(2) 0.06117(13) 0.0367(4) Uani d . 1 1
C C14 0.2448(2) 0.5469(2) 0.01312(12) 0.0373(4) Uani d . 1 1
H H14 0.3111 0.5456 -0.0492 0.045 Uiso calc R 1 1
C C15 0.1497(2) 0.7033(2) 0.05420(11) 0.0310(3) Uani d . 1 1
H H15 0.1497 0.8089 0.0204 0.037 Uiso calc R 1 1
C C16 0.4986(2) 0.7756(2) 0.65416(11) 0.0307(3) Uani d . 1 1
H H16A 0.5894 0.7093 0.7004 0.037 Uiso calc R 1 1
H H16B 0.3773 0.7599 0.6731 0.037 Uiso calc R 1 1
H H16C 0.4938 0.8987 0.6575 0.037 Uiso calc R 1 1
C C17 0.3556(3) 0.2207(2) 0.01848(17) 0.0579(6) Uani d . 1 1
H H17A 0.4712 0.1806 0.0533 0.069 Uiso calc R 1 1
H H17B 0.3824 0.2354 -0.0533 0.069 Uiso calc R 1 1
H H17C 0.2849 0.1351 0.0276 0.069 Uiso calc R 1 1

loop_
_atom_site_aniso_label
_atom_site_aniso_U_11
_atom_site_aniso_U_22
_atom_site_aniso_U_33
_atom_site_aniso_U_12
_atom_site_aniso_U_13
_atom_site_aniso_U_23
S1 0.0268(2) 0.02155(18) 0.0275(2) -0.00202(14) -0.00334(15) -0.00134(14)
O1 0.0219(5) 0.0191(5) 0.0340(6) 0.0000(4) 0.0056(4) -0.0021(4)
O2 0.0322(6) 0.0196(5) 0.0294(5) -0.0069(4) -0.0047(4) 0.0032(4)
O3 0.0241(6) 0.0242(5) 0.0549(7) 0.0013(5) 0.0050(5) 0.0014(5)
O4 0.0301(6) 0.0361(6) 0.0309(6) -0.0090(5) 0.0059(5) -0.0072(5)
O5 0.0431(7) 0.0268(6) 0.0391(6) 0.0033(5) -0.0153(5) 0.0017(5)
C1 0.0197(7) 0.0198(7) 0.0428(9) -0.0054(6) 0.0024(6) 0.0019(6)
C2 0.0213(7) 0.0235(7) 0.0384(8) -0.0064(6) -0.0035(6) 0.0024(6)
C3 0.0211(7) 0.0207(7) 0.0320(8) -0.0086(6) -0.0010(6) -0.0003(6)
C4 0.0191(7) 0.0160(6) 0.0287(7) -0.0058(5) 0.0022(6) -0.0026(5)
C5 0.0215(7) 0.0186(6) 0.0278(7) -0.0053(5) 0.0036(6) -0.0053(5)
C6 0.0212(7) 0.0170(6) 0.0320(8) -0.0036(5) 0.0025(6) -0.0042(6)
C7 0.0248(7) 0.0168(6) 0.0259(7) -0.0070(6) -0.0007(6) 0.0010(5)
C8 0.0272(8) 0.0197(7) 0.0252(7) -0.0062(6) 0.0044(6) -0.0035(5)
C9 0.0181(7) 0.0150(6) 0.0312(7) -0.0035(5) 0.0055(6) -0.0022(5)
C10 0.0254(7) 0.0210(7) 0.0240(7) -0.0046(6) -0.0025(6) -0.0014(5)
C11 0.0331(9) 0.0256(8) 0.0317(8) -0.0080(7) -0.0019(7) 0.0017(6)
C12 0.0378(10) 0.0211(7) 0.0501(10) -0.0073(7) -0.0097(8) 0.0008(7)
C13 0.0276(8) 0.0295(8) 0.0517(10) -0.0031(7) -0.0080(8) -0.0139(7)
C14 0.0322(9) 0.0449(10) 0.0327(9) -0.0066(8) 0.0051(7) -0.0129(7)
C15 0.0352(9) 0.0282(8) 0.0282(8) -0.0066(7) 0.0009(7) 0.0013(6)
C16 0.0311(9) 0.0295(8) 0.0319(8) -0.0084(7) -0.0042(7) -0.0027(6)
C17 0.0407(11) 0.0384(10) 0.0896(16) 0.0010(9) -0.0060(11) -0.0315(10)

loop_
_atom_type_symbol
_atom_type_description
_atom_type_scat_dispersion_real
_atom_type_scat_dispersion_imag
_atom_type_scat_source
C C 0.0033 0.0016 'International Tables Vol C Tables 4.2.6.8 and 6.1.1.4'
H H 0.0000 0.0000 'International Tables Vol C Tables 4.2.6.8 and 6.1.1.4'
O O 0.0106 0.0060 'International Tables Vol C Tables 4.2.6.8 and 6.1.1.4'
S S 0.1246 0.1234 'International Tables Vol C Tables 4.2.6.8 and 6.1.1.4'

loop_
_geom_angle_atom_site_label_1
_geom_angle_atom_site_label_2
_geom_angle_atom_site_label_3
_geom_angle
O5 S1 O4 120.25(8)
O5 S1 O2 103.06(6)
O4 S1 O2 109.02(6)
O5 S1 C10 110.90(7)
O4 S1 C10 109.26(7)
O2 S1 C10 102.75(6)
C9 O1 C1 121.11(12)
C7 O2 S1 117.90(8)
O3 C1 O1 116.22(14)
O3 C1 C2 126.26(15)
O1 C1 C2 117.51(13)
C3 C2 C1 122.73(14)
C3 C2 H2 118.6
C1 C2 H2 118.6
C2 C3 C4 118.39(13)
C2 C3 C16 121.80(14)
C4 C3 C16 119.79(13)
C9 C4 C5 117.80(13)
C9 C4 C3 118.45(13)
C5 C4 C3 123.74(13)
C6 C5 C4 121.12(13)
C6 C5 H5 119.4
C4 C5 H5 119.4
C5 C6 C7 118.61(13)
C5 C6 H6 120.7
C7 C6 H6 120.7
C8 C7 C6 122.58(13)
C8 C7 O2 118.74(12)
C6 C7 O2 118.60(13)
C7 C8 C9 117.65(13)
C7 C8 H8 121.2
C9 C8 H8 121.2
O1 C9 C8 116.05(12)
O1 C9 C4 121.76(13)
C8 C9 C4 122.18(13)
C11 C10 C15 121.11(14)
C11 C10 S1 119.45(12)
C15 C10 S1 119.43(11)
C10 C11 C12 118.67(15)
C10 C11 H11 120.7
C12 C11 H11 120.7
C11 C12 C13 121.42(15)
C11 C12 H12 119.3
C13 C12 H12 119.3
C12 C13 C14 118.46(15)
C12 C13 C17 120.29(17)
C14 C13 C17 121.25(17)
C15 C14 C13 121.24(16)
C15 C14 H14 119.4
C13 C14 H14 119.4
C14 C15 C10 119.03(15)
C14 C15 H15 120.5
C10 C15 H15 120.5
C3 C16 H16A 109.5
C3 C16 H16B 109.5
H16A C16 H16B 109.5
C3 C16 H16C 109.5
H16A C16 H16C 109.5
H16B C16 H16C 109.5
C13 C17 H17A 109.5
C13 C17 H17B 109.5
H17A C17 H17B 109.5
C13 C17 H17C 109.5
H17A C17 H17C 109.5
H17B C17 H17C 109.5

loop_
_geom_bond_atom_site_label_1
_geom_bond_atom_site_label_2
_geom_bond_distance
S1 O5 1.4215(11)
S1 O4 1.4219(11)
S1 O2 1.6097(11)
S1 C10 1.7485(15)
O1 C9 1.3710(16)
O1 C1 1.3817(18)
O2 C7 1.4104(16)
O3 C1 1.2119(18)
C1 C2 1.446(2)
C2 C3 1.348(2)
C2 H2 0.9500
C3 C4 1.4521(19)
C3 C16 1.499(2)
C4 C9 1.3983(19)
C4 C5 1.4028(19)
C5 C6 1.3782(19)
C5 H5 0.9500
C6 C7 1.3868(19)
C6 H6 0.9500
C7 C8 1.379(2)
C8 C9 1.3824(19)
C8 H8 0.9500
C10 C11 1.384(2)
C10 C15 1.387(2)
C11 C12 1.386(2)
C11 H11 0.9500
C12 C13 1.386(2)
C12 H12 0.9500
C13 C14 1.389(2)
C13 C17 1.507(2)
C14 C15 1.379(2)
C14 H14 0.9500
C15 H15 0.9500
C16 H16A 0.9800
C16 H16B 0.9800
C16 H16C 0.9800
C17 H17A 0.9800
C17 H17B 0.9800
C17 H17C 0.9800

loop_
_geom_hbond_atom_site_label_D
_geom_hbond_atom_site_label_H
_geom_hbond_atom_site_label_A
_geom_hbond_site_symmetry_A
_geom_hbond_distance_DH
_geom_hbond_distance_HA
_geom_hbond_distance_DA
_geom_hbond_angle_DHA
C5 H5 O4 2_576 0.95 2.50 3.447(2) 176
C6 H6 O3 1_465 0.95 2.49 3.380(2) 156
C11 H11 O3 1_455 0.95 2.50 3.355(2) 150
C12 H12 O2 1_545 0.95 2.58 3.506(2) 165
C15 H15 O5 2_575 0.95 2.41 3.284(2) 152

loop_
_geom_torsion_atom_site_label_1
_geom_torsion_atom_site_label_2
_geom_torsion_atom_site_label_3
_geom_torsion_atom_site_label_4
_geom_torsion
O5 S1 O2 C7 167.92(10)
O4 S1 O2 C7 39.08(11)
C10 S1 O2 C7 -76.75(11)
C9 O1 C1 O3 -179.83(12)
C9 O1 C1 C2 1.12(19)
O3 C1 C2 C3 -179.45(15)
O1 C1 C2 C3 -0.5(2)
C1 C2 C3 C4 -1.3(2)
C1 C2 C3 C16 176.97(13)
C2 C3 C4 C9 2.54(19)
C16 C3 C4 C9 -175.78(13)
C2 C3 C4 C5 -178.39(13)
C16 C3 C4 C5 3.3(2)
C9 C4 C5 C6 1.5(2)
C3 C4 C5 C6 -177.61(13)
C4 C5 C6 C7 0.8(2)
C5 C6 C7 C8 -2.3(2)
C5 C6 C7 O2 -178.95(12)
S1 O2 C7 C8 92.71(14)
S1 O2 C7 C6 -90.55(13)
C6 C7 C8 C9 1.5(2)
O2 C7 C8 C9 178.07(12)
C1 O1 C9 C8 -178.66(12)
C1 O1 C9 C4 0.17(19)
C7 C8 C9 O1 179.78(12)
C7 C8 C9 C4 1.0(2)
C5 C4 C9 O1 178.86(12)
C3 C4 C9 O1 -2.0(2)
C5 C4 C9 C8 -2.4(2)
C3 C4 C9 C8 176.75(12)
O5 S1 C10 C11 -135.28(13)
O4 S1 C10 C11 -0.47(14)
O2 S1 C10 C11 115.18(12)
O5 S1 C10 C15 45.99(14)
O4 S1 C10 C15 -179.20(12)
O2 S1 C10 C15 -63.55(13)
C15 C10 C11 C12 1.2(2)
S1 C10 C11 C12 -177.49(12)
C10 C11 C12 C13 1.1(2)
C11 C12 C13 C14 -2.6(2)
C11 C12 C13 C17 176.63(15)
C12 C13 C14 C15 1.8(2)
C17 C13 C14 C15 -177.42(16)
C13 C14 C15 C10 0.4(2)
C11 C10 C15 C14 -2.0(2)
S1 C10 C15 C14 176.72(12)

loop_
_cod_related_entry_id
_cod_related_entry_database
_cod_related_entry_code
1 ChemSpider 489277
